data_1521682
loop_
_publ_author_name
'Oka, Y.'
'Yao, T.'
'Maegawa, S.'
'Yamamoto, N.'
'Ueda, M.'

_publ_section_title
;
 Synthesis and crystal structure of Sr V4 O9 in a metastable state
;
_journal_name_full 'Journal of Solid State Chemistry'
_journal_page_first 414
_journal_page_last 418
_journal_volume 149
_journal_year 2000
_chemical_formula_sum 'O9 Sr V4'
_chemical_name_systematic 'Sr (V4 O9)'
_space_group_IT_number 85
_symmetry_space_group_name_Hall '-P 4a'
_symmetry_space_group_name_H-M 'P 4/n :2'
_cell_angle_alpha 90
_cell_angle_beta 90
_cell_angle_gamma 90
_cell_formula_units_Z 2
_cell_length_a 8.379
_cell_length_b 8.379
_cell_length_c 5.259
_cell_volume 369.222
_citation_journal_id_ASTM JSSCBI
_cod_data_source_file Oka_JSSCBI_2000_1740.cif
_cod_data_source_block O9Sr1V4
_cod_original_formula_sum 'O9 Sr1 V4'
_cod_database_code 1521682

loop_
_symmetry_equiv_pos_as_xyz
x,y,z
-y+1/2,x,z
-x+1/2,-y+1/2,z
y,-x+1/2,z
-x,-y,-z
y-1/2,-x,-z
x-1/2,y-1/2,-z
-y,x-1/2,-z

loop_
_atom_site_label
_atom_site_type_symbol
_atom_site_fract_x
_atom_site_fract_y
_atom_site_fract_z
_atom_site_occupancy
_atom_site_U_iso_or_equiv
V1 V+4 0.15796 0.53784 0.61893 1 0.0
Sr1 Sr+2 0.25 0.25 0.15082 1 0.0
O3 O-2 0.25 0.75 0.5 1 0.0
O2 O-2 0.1724 0.5096 0.9195 1 0.0
O1 O-2 0.0429 0.3566 0.469 1 0.0
